data_7228244
loop_
_publ_author_name
'Zhou, Sheng-Bin'
'Wang, Xin-Fang'
'Du, Ceng-Ceng'
'Wang, Duo-Zhi'
'Jia, Dianzeng'

_publ_section_title
;
 A series of new mixed-ligand complexes based on
 3,6-bis(imidazol-1-yl)pyridazine: syntheses, structures, and catalytic
 activities
;
_journal_name_full CrystEngComm
_journal_paper_doi 10.1039/C7CE00394C
_journal_year 2017
_chemical_formula_sum 'C22 H16 N14 Ni S2'
_chemical_formula_weight 599.32
_space_group_crystal_system monoclinic
_space_group_IT_number 14
_space_group_name_Hall '-P 2ybc'
_space_group_name_H-M_alt 'P 1 21/c 1'
_symmetry_space_group_name_Hall '-P 2ybc'
_symmetry_space_group_name_H-M 'P 1 21/c 1'
_atom_sites_solution_hydrogens geom
_audit_creation_method SHELXL-2014/7
_audit_update_record
;
2017-04-07 deposited with the CCDC.
2017-05-08 downloaded from the CCDC.
;
_cell_angle_alpha 90
_cell_angle_beta 107.531(9)
_cell_angle_gamma 90
_cell_formula_units_Z 2
_cell_length_a 7.409(2)
_cell_length_b 16.144(5)
_cell_length_c 10.837(3)
_cell_measurement_reflns_used 978
_cell_measurement_temperature 296(2)
_cell_measurement_theta_max 20.78
_cell_measurement_theta_min 2.34
_cell_volume 1236.0(6)
_computing_structure_refinement 'SHELXL-2014/7 (Sheldrick, 2014)'
_diffrn_ambient_temperature 296(2)
_diffrn_measured_fraction_theta_full 0.978
_diffrn_measured_fraction_theta_max 0.978
_diffrn_measurement_device_type CCD
_diffrn_measurement_method '\w scans'
_diffrn_radiation_type MoK\a
_diffrn_radiation_wavelength 0.71073
_diffrn_reflns_av_R_equivalents 0.0721
_diffrn_reflns_av_unetI/netI 0.0697
_diffrn_reflns_Laue_measured_fraction_full 0.978
_diffrn_reflns_Laue_measured_fraction_max 0.978
_diffrn_reflns_limit_h_max 8
_diffrn_reflns_limit_h_min -8
_diffrn_reflns_limit_k_max 18
_diffrn_reflns_limit_k_min -19
_diffrn_reflns_limit_l_max 10
_diffrn_reflns_limit_l_min -12
_diffrn_reflns_number 7649
_diffrn_reflns_point_group_measured_fraction_full 0.978
_diffrn_reflns_point_group_measured_fraction_max 0.978
_diffrn_reflns_theta_full 25.021
_diffrn_reflns_theta_max 25.021
_diffrn_reflns_theta_min 2.340
_exptl_absorpt_coefficient_mu 0.999
_exptl_absorpt_correction_type multi-scan
_exptl_absorpt_process_details sadabs
_exptl_crystal_colour green
_exptl_crystal_density_diffrn 1.610
_exptl_crystal_description block
_exptl_crystal_F_000 612
_exptl_crystal_size_max 0.220
_exptl_crystal_size_mid 0.200
_exptl_crystal_size_min 0.180
_exptl_transmission_factor_max 0.864
_exptl_transmission_factor_min 0.864
_refine_diff_density_max 0.432
_refine_diff_density_min -0.381
_refine_diff_density_rms 0.074
_refine_ls_extinction_method none
_refine_ls_goodness_of_fit_ref 1.038
_refine_ls_hydrogen_treatment constr
_refine_ls_matrix_type full
_refine_ls_number_parameters 178
_refine_ls_number_reflns 2137
_refine_ls_number_restraints 0
_refine_ls_restrained_S_all 1.038
_refine_ls_R_factor_all 0.0660
_refine_ls_R_factor_gt 0.0447
_refine_ls_shift/su_max 0.000
_refine_ls_shift/su_mean 0.000
_refine_ls_structure_factor_coef Fsqd
_refine_ls_weighting_details 'w=1/[\s^2^(Fo^2^)+(0.0308P)^2^+0.9939P] where P=(Fo^2^+2Fc^2^)/3'
_refine_ls_weighting_scheme calc
_refine_ls_wR_factor_gt 0.0953
_refine_ls_wR_factor_ref 0.1063
_reflns_Friedel_coverage 0.000
_reflns_number_gt 1595
_reflns_number_total 2137
_reflns_threshold_expression 'I > 2\s(I)'
_cod_data_source_file c7ce00394c3.cif
_cod_data_source_block 1
_cod_database_code 7228244
_shelx_shelxl_version_number 2014/7
_shelx_space_group_comment
;
The symmetry employed for this shelxl refinement is uniquely defined
by the following loop, which should always be used as a source of
symmetry information in preference to the above space-group names.
They are only intended as comments.
;
_shelx_estimated_absorpt_t_min 0.810
_shelx_estimated_absorpt_t_max 0.841

loop_
_space_group_symop_operation_xyz
'x, y, z'
'-x, y+1/2, -z+1/2'
'-x, -y, -z'
'x, -y-1/2, z-1/2'

loop_
_atom_site_label
_atom_site_type_symbol
_atom_site_fract_x
_atom_site_fract_y
_atom_site_fract_z
_atom_site_U_iso_or_equiv
_atom_site_adp_type
_atom_site_occupancy
_atom_site_site_symmetry_order
_atom_site_calc_flag
_atom_site_refinement_flags_posn
_atom_site_refinement_flags_adp
_atom_site_refinement_flags_occupancy
C1 C -0.2771(5) 0.1508(2) 0.4512(3) 0.0287(9) Uani 1 1 d . . .
H1 H -0.1743 0.1356 0.5209 0.034 Uiso 1 1 calc R U .
C2 C -0.5524(6) 0.1559(2) 0.3127(4) 0.0380(10) Uani 1 1 d . . .
H2 H -0.6788 0.1442 0.2702 0.046 Uiso 1 1 calc R U .
C3 C -0.4489(5) 0.2154(2) 0.2767(4) 0.0367(10) Uani 1 1 d . . .
H3 H -0.4888 0.2504 0.2054 0.044 Uiso 1 1 calc R U .
C4 C -0.1150(5) 0.2606(2) 0.3613(3) 0.0276(9) Uani 1 1 d . . .
C5 C 0.0290(6) 0.2820(3) 0.4714(4) 0.0507(13) Uani 1 1 d . . .
H5 H 0.0252 0.2669 0.5534 0.061 Uiso 1 1 calc R U .
C6 C 0.1770(6) 0.3261(3) 0.4545(4) 0.0503(13) Uani 1 1 d . . .
H6 H 0.2775 0.3426 0.5250 0.060 Uiso 1 1 calc R U .
C7 C 0.1729(5) 0.3455(2) 0.3295(3) 0.0272(9) Uani 1 1 d . . .
C8 C 0.4975(6) 0.4096(3) 0.3782(4) 0.0367(10) Uani 1 1 d . . .
H8 H 0.5448 0.4020 0.4672 0.044 Uiso 1 1 calc R U .
C9 C 0.5867(6) 0.4453(2) 0.2996(4) 0.0359(10) Uani 1 1 d . . .
H9 H 0.7089 0.4666 0.3272 0.043 Uiso 1 1 calc R U .
C10 C 0.3136(5) 0.4112(2) 0.1757(4) 0.0290(9) Uani 1 1 d . . .
H10 H 0.2088 0.4040 0.1033 0.035 Uiso 1 1 calc R U .
C11 C 0.0863(6) 0.4639(2) -0.1838(4) 0.0299(9) Uani 1 1 d . . .
N1 N -0.4418(4) 0.11526(18) 0.4220(3) 0.0274(7) Uani 1 1 d . . .
N2 N -0.2731(4) 0.21331(18) 0.3671(3) 0.0283(7) Uani 1 1 d . . .
N3 N -0.1187(5) 0.2837(2) 0.2440(3) 0.0347(8) Uani 1 1 d . . .
N4 N 0.0282(5) 0.3266(2) 0.2291(3) 0.0357(8) Uani 1 1 d . . .
N5 N 0.3208(4) 0.38704(18) 0.2980(3) 0.0286(7) Uani 1 1 d . . .
N6 N 0.4720(4) 0.44554(18) 0.1732(3) 0.0273(7) Uani 1 1 d . . .
N7 N 0.2122(5) 0.48293(19) -0.0948(3) 0.0311(8) Uani 1 1 d . . .
Ni1 Ni 0.5000 0.5000 0.0000 0.0227(2) Uani 1 2 d S . P
S1 S -0.08361(17) 0.43494(8) -0.31015(12) 0.0555(4) Uani 1 1 d . . .

loop_
_atom_site_aniso_label
_atom_site_aniso_U_11
_atom_site_aniso_U_22
_atom_site_aniso_U_33
_atom_site_aniso_U_23
_atom_site_aniso_U_13
_atom_site_aniso_U_12
C1 0.028(2) 0.034(2) 0.027(2) -0.0002(17) 0.0127(16) -0.0045(17)
C2 0.030(2) 0.041(2) 0.041(2) 0.0108(19) 0.0063(19) -0.0038(19)
C3 0.027(2) 0.038(2) 0.043(3) 0.0154(19) 0.0061(19) 0.0014(18)
C4 0.029(2) 0.026(2) 0.031(2) 0.0033(16) 0.0150(17) -0.0010(17)
C5 0.052(3) 0.075(3) 0.027(2) 0.006(2) 0.015(2) -0.029(3)
C6 0.044(3) 0.080(3) 0.024(2) 0.004(2) 0.0056(19) -0.029(2)
C7 0.028(2) 0.029(2) 0.030(2) 0.0019(16) 0.0164(17) -0.0029(17)
C8 0.033(2) 0.051(3) 0.025(2) 0.0054(18) 0.0068(18) -0.009(2)
C9 0.029(2) 0.045(3) 0.035(2) 0.0033(19) 0.0112(18) -0.0067(19)
C10 0.029(2) 0.035(2) 0.026(2) 0.0030(17) 0.0129(17) 0.0011(18)
C11 0.029(2) 0.027(2) 0.038(2) 0.0030(17) 0.0158(19) 0.0026(18)
N1 0.0250(18) 0.0310(18) 0.0279(17) 0.0019(14) 0.0104(14) -0.0026(14)
N2 0.0270(18) 0.0286(17) 0.0319(18) 0.0017(14) 0.0128(14) -0.0056(14)
N3 0.0304(19) 0.045(2) 0.0291(18) 0.0068(15) 0.0103(14) -0.0116(16)
N4 0.034(2) 0.046(2) 0.0270(18) 0.0031(15) 0.0085(15) -0.0100(16)
N5 0.0276(18) 0.0330(18) 0.0274(18) 0.0026(14) 0.0118(14) -0.0049(14)
N6 0.0279(18) 0.0275(18) 0.0311(19) -0.0007(13) 0.0159(14) -0.0022(14)
N7 0.0282(19) 0.0343(19) 0.0341(19) 0.0024(14) 0.0146(16) 0.0025(15)
Ni1 0.0213(4) 0.0234(4) 0.0272(4) -0.0002(3) 0.0130(3) 0.0002(3)
S1 0.0413(7) 0.0557(8) 0.0580(8) -0.0130(6) -0.0023(6) -0.0038(6)

loop_
_atom_type_symbol
_atom_type_description
_atom_type_scat_dispersion_real
_atom_type_scat_dispersion_imag
_atom_type_scat_source
C C 0.0033 0.0016 'International Tables Vol C Tables 4.2.6.8 and 6.1.1.4'
H H 0.0000 0.0000 'International Tables Vol C Tables 4.2.6.8 and 6.1.1.4'
N N 0.0061 0.0033 'International Tables Vol C Tables 4.2.6.8 and 6.1.1.4'
S S 0.1246 0.1234 'International Tables Vol C Tables 4.2.6.8 and 6.1.1.4'
Ni Ni 0.3393 1.1124 'International Tables Vol C Tables 4.2.6.8 and 6.1.1.4'

loop_
_geom_angle_atom_site_label_1
_geom_angle_atom_site_label_2
_geom_angle_atom_site_label_3
_geom_angle
_geom_angle_site_symmetry_1
_geom_angle_site_symmetry_3
N1 C1 N2 111.9(3) . .
C3 C2 N1 109.9(3) . .
C2 C3 N2 105.9(3) . .
N3 C4 C5 123.2(4) . .
N3 C4 N2 114.7(3) . .
C5 C4 N2 122.0(3) . .
C6 C5 C4 117.2(4) . .
C5 C6 C7 117.9(4) . .
N4 C7 C6 122.1(4) . .
N4 C7 N5 114.2(3) . .
C6 C7 N5 123.7(3) . .
C9 C8 N5 105.4(3) . .
C8 C9 N6 110.8(4) . .
N6 C10 N5 111.6(3) . .
N7 C11 S1 177.6(4) . .
C1 N1 C2 105.6(3) . .
C1 N1 Ni1 125.1(2) . 2_545
C2 N1 Ni1 127.7(2) . 2_545
C1 N2 C3 106.7(3) . .
C1 N2 C4 127.8(3) . .
C3 N2 C4 125.1(3) . .
C4 N3 N4 118.7(3) . .
C7 N4 N3 120.7(3) . .
C10 N5 C8 106.7(3) . .
C10 N5 C7 124.3(3) . .
C8 N5 C7 129.0(3) . .
C10 N6 C9 105.5(3) . .
C10 N6 Ni1 121.2(2) . .
C9 N6 Ni1 132.9(3) . .
C11 N7 Ni1 152.7(3) . .
N7 Ni1 N7 180.0 . 3_665
N7 Ni1 N6 91.31(12) . .
N7 Ni1 N6 88.69(12) 3_665 .
N7 Ni1 N6 88.69(12) . 3_665
N7 Ni1 N6 91.31(12) 3_665 3_665
N6 Ni1 N6 180.0 . 3_665
N7 Ni1 N1 90.66(12) . 2
N7 Ni1 N1 89.34(12) 3_665 2
N6 Ni1 N1 85.79(11) . 2
N6 Ni1 N1 94.21(11) 3_665 2
N7 Ni1 N1 89.34(12) . 4_665
N7 Ni1 N1 90.66(12) 3_665 4_665
N6 Ni1 N1 94.21(11) . 4_665
N6 Ni1 N1 85.79(11) 3_665 4_665
N1 Ni1 N1 180.0 2 4_665

loop_
_geom_bond_atom_site_label_1
_geom_bond_atom_site_label_2
_geom_bond_distance
_geom_bond_site_symmetry_2
C1 N1 1.298(4) .
C1 N2 1.366(4) .
C2 C3 1.357(5) .
C2 N1 1.387(5) .
C3 N2 1.375(5) .
C4 N3 1.317(5) .
C4 C5 1.384(5) .
C4 N2 1.415(5) .
C5 C6 1.365(6) .
C6 C7 1.382(5) .
C7 N4 1.313(5) .
C7 N5 1.411(5) .
C8 C9 1.354(5) .
C8 N5 1.385(5) .
C9 N6 1.377(5) .
C10 N6 1.306(5) .
C10 N5 1.366(4) .
C11 N7 1.163(5) .
C11 S1 1.625(4) .
N1 Ni1 2.140(3) 2_545
N3 N4 1.341(4) .
N6 Ni1 2.139(3) .
N7 Ni1 2.088(3) .
Ni1 N7 2.088(3) 3_665
Ni1 N6 2.139(3) 3_665
Ni1 N1 2.140(3) 2
Ni1 N1 2.140(3) 4_665

loop_
_geom_torsion_atom_site_label_1
_geom_torsion_atom_site_label_2
_geom_torsion_atom_site_label_3
_geom_torsion_atom_site_label_4
_geom_torsion
_geom_torsion_site_symmetry_4
N1 C2 C3 N2 -1.7(5) .
N3 C4 C5 C6 -3.0(7) .
N2 C4 C5 C6 178.6(4) .
C4 C5 C6 C7 -0.5(7) .
C5 C6 C7 N4 3.5(7) .
C5 C6 C7 N5 -176.6(4) .
N5 C8 C9 N6 -0.1(5) .
N2 C1 N1 C2 0.3(4) .
N2 C1 N1 Ni1 166.6(2) 2_545
C3 C2 N1 C1 0.9(5) .
C3 C2 N1 Ni1 -165.0(3) 2_545
N1 C1 N2 C3 -1.4(4) .
N1 C1 N2 C4 -173.9(3) .
C2 C3 N2 C1 1.8(4) .
C2 C3 N2 C4 174.6(4) .
N3 C4 N2 C1 146.5(4) .
C5 C4 N2 C1 -34.9(6) .
N3 C4 N2 C3 -24.7(5) .
C5 C4 N2 C3 153.9(4) .
C5 C4 N3 N4 3.4(6) .
N2 C4 N3 N4 -178.1(3) .
C6 C7 N4 N3 -3.3(6) .
N5 C7 N4 N3 176.9(3) .
C4 N3 N4 C7 -0.2(6) .
N6 C10 N5 C8 1.1(4) .
N6 C10 N5 C7 -177.7(3) .
C9 C8 N5 C10 -0.5(4) .
C9 C8 N5 C7 178.1(4) .
N4 C7 N5 C10 4.1(5) .
C6 C7 N5 C10 -175.7(4) .
N4 C7 N5 C8 -174.3(4) .
C6 C7 N5 C8 5.8(6) .
N5 C10 N6 C9 -1.1(4) .
N5 C10 N6 Ni1 -174.5(2) .
C8 C9 N6 C10 0.7(5) .
C8 C9 N6 Ni1 173.1(3) .
